data_4340023
loop_
_publ_author_name
'Connell, Timothy U.'
'Schieber, Christine'
'Silvestri, Ilaria Proietti'
'White, Jonathan M.'
'Williams, Spencer J.'
'Donnelly, Paul S.'

_publ_section_title
;
 Copper and Silver Complexes of Tris(triazole)amine and
 Tris(benzimidazole)amine Ligands: Evidence that Catalysis of an
 Azide-Alkyne Cycloaddition (&quot;Click&quot;) Reaction by a Silver
 Tris(triazole)amine Complex Arises from Copper Impurities.
;
_journal_issue 13
_journal_name_full 'Inorganic chemistry'
_journal_page_first 6503
_journal_page_last 6511
_journal_paper_doi 10.1021/ic5008999
_journal_volume 53
_journal_year 2014
_chemical_formula_sum 'C67 H83 B3 Cu3 F12 N21 O5'
_chemical_formula_weight 1713.59
_chemical_name_systematic
;
 ?
;
_space_group_crystal_system triclinic
_space_group_IT_number 2
_space_group_name_Hall '-P 1'
_space_group_name_H-M_alt 'P -1'
_symmetry_space_group_name_Hall '-P 1'
_symmetry_space_group_name_H-M 'P -1'
_atom_sites_solution_hydrogens geom
_audit_creation_method SHELXL-2012
_cell_angle_alpha 79.598(2)
_cell_angle_beta 71.313(3)
_cell_angle_gamma 73.709(3)
_cell_formula_units_Z 2
_cell_length_a 14.1830(4)
_cell_length_b 15.9565(4)
_cell_length_c 18.5552(6)
_cell_measurement_reflns_used 15167
_cell_measurement_temperature 130.0(2)
_cell_measurement_theta_max 73.1764
_cell_measurement_theta_min 2.8972
_cell_volume 3799.1(2)
_computing_cell_refinement
;
CrysAlisPro, Oxford Diffraction Ltd.,
Version 1.171.33.55 (release 05-01-2010 CrysAlis171 .NET)
(compiled Jan  5 2010,16:28:46)
;
_computing_data_collection
;
CrysAlisPro, Oxford Diffraction Ltd.,
Version 1.171.33.55 (release 05-01-2010 CrysAlis171 .NET)
(compiled Jan  5 2010,16:28:46)
;
_computing_data_reduction
;
CrysAlisPro, Oxford Diffraction Ltd.,
Version 1.171.33.55 (release 05-01-2010 CrysAlis171 .NET)
(compiled Jan  5 2010,16:28:46)
;
_computing_structure_refinement 'SHELXL-2012 (Sheldrick, 2012)'
_diffrn_ambient_temperature 130.0(2)
_diffrn_measured_fraction_theta_full 0.998
_diffrn_measured_fraction_theta_max 0.975
_diffrn_measurement_device_type 'Xcalibur, Sapphire3'
_diffrn_measurement_method '\w scans'
_diffrn_radiation_monochromator graphite
_diffrn_radiation_source 'Enhance (Cu) X-ray Source'
_diffrn_radiation_type CuK\a
_diffrn_radiation_wavelength 1.54184
_diffrn_reflns_av_R_equivalents 0.0292
_diffrn_reflns_av_unetI/netI 0.0425
_diffrn_reflns_Laue_measured_fraction_full 0.998
_diffrn_reflns_Laue_measured_fraction_max 0.975
_diffrn_reflns_limit_h_max 17
_diffrn_reflns_limit_h_min -17
_diffrn_reflns_limit_k_max 19
_diffrn_reflns_limit_k_min -19
_diffrn_reflns_limit_l_max 23
_diffrn_reflns_limit_l_min -21
_diffrn_reflns_number 28851
_diffrn_reflns_point_group_measured_fraction_full 0.998
_diffrn_reflns_point_group_measured_fraction_max 0.975
_diffrn_reflns_theta_full 67.684
_diffrn_reflns_theta_max 73.335
_diffrn_reflns_theta_min 2.900
_exptl_absorpt_coefficient_mu 1.776
_exptl_absorpt_correction_T_max 1.00000
_exptl_absorpt_correction_T_min 0.87510
_exptl_absorpt_correction_type multi-scan
_exptl_absorpt_process_details
;
CrysAlisPro, Oxford Diffraction Ltd.,
Version 1.171.33.55 (release 05-01-2010 CrysAlis171 .NET)
(compiled Jan  5 2010,16:28:46)
Empirical absorption correction using spherical harmonics,
 implemented in SCALE3 ABSPACK scaling algorithm.
;
_exptl_crystal_colour colourless
_exptl_crystal_density_diffrn 1.498
_exptl_crystal_description block
_exptl_crystal_F_000 1764
_exptl_crystal_size_max 0.2700
_exptl_crystal_size_mid 0.1485
_exptl_crystal_size_min 0.0720
_refine_diff_density_max 0.753
_refine_diff_density_min -0.400
_refine_diff_density_rms 0.062
_refine_ls_extinction_method none
_refine_ls_goodness_of_fit_ref 1.005
_refine_ls_hydrogen_treatment constr
_refine_ls_matrix_type full
_refine_ls_number_parameters 1012
_refine_ls_number_reflns 14883
_refine_ls_number_restraints 0
_refine_ls_restrained_S_all 1.005
_refine_ls_R_factor_all 0.0545
_refine_ls_R_factor_gt 0.0407
_refine_ls_shift/su_max 0.010
_refine_ls_shift/su_mean 0.000
_refine_ls_structure_factor_coef Fsqd
_refine_ls_weighting_details
;
 w=1/[\s^2^(Fo^2^)+(0.0707P)^2^]
 where P=(Fo^2^+2Fc^2^)/3
;
_refine_ls_weighting_scheme calc
_refine_ls_wR_factor_gt 0.1089
_refine_ls_wR_factor_ref 0.1174
_reflns_Friedel_coverage 0.000
_reflns_number_gt 11275
_reflns_number_total 14883
_reflns_threshold_expression 'I > 2\s(I)'
_cod_data_source_file ic5008999_si_002.cif
_cod_data_source_block shelxl
_cod_depositor_comments 'Adding full bibliography for 4340023--4340026.cif.'
_cod_database_code 4340023
_shelx_space_group_comment
;
The symmetry employed for this shelxl refinement is uniquely defined
by the following loop, which should always be used as a source of
symmetry information in preference to the above space-group names.
They are only intended as comments.
;
_shelxl_version_number 2012-9

loop_
_space_group_symop_operation_xyz
'x, y, z'
'-x, -y, -z'

loop_
_atom_site_label
_atom_site_type_symbol
_atom_site_fract_x
_atom_site_fract_y
_atom_site_fract_z
_atom_site_U_iso_or_equiv
_atom_site_adp_type
_atom_site_occupancy
_atom_site_site_symmetry_order
_atom_site_calc_flag
_atom_site_refinement_flags_posn
_atom_site_refinement_flags_adp
C17 C 0.3681(2) 0.32229(15) 0.10843(13) 0.0312(5) Uani 1 1 d . .
H17A H 0.3272 0.2795 0.1311 0.037 Uiso 1 1 calc R U
H17B H 0.4331 0.3002 0.1202 0.037 Uiso 1 1 calc R U
C65 C 0.4387(2) 0.56862(17) 0.41508(14) 0.0352(6) Uani 1 1 d . .
C67 C 0.1237(2) 0.75256(17) 0.50941(13) 0.0339(5) Uani 1 1 d . .
C68 C 0.1756(2) 0.7837(2) 0.55215(15) 0.0441(7) Uani 1 1 d . .
H68A H 0.1662 0.7525 0.6023 0.066 Uiso 1 1 calc R U
H68B H 0.1473 0.8453 0.5565 0.066 Uiso 1 1 calc R U
H68C H 0.2475 0.7736 0.5257 0.066 Uiso 1 1 calc R U
C66 C 0.4670(2) 0.6145(2) 0.46362(16) 0.0439(6) Uani 1 1 d . .
H66A H 0.4263 0.6061 0.5156 0.066 Uiso 1 1 calc R U
H66B H 0.4551 0.6760 0.4465 0.066 Uiso 1 1 calc R U
H66C H 0.5382 0.5914 0.4606 0.066 Uiso 1 1 calc R U
N20 N 0.41613(17) 0.53301(14) 0.37777(11) 0.0345(5) Uani 1 1 d . .
N21 N 0.08361(18) 0.72845(14) 0.47612(11) 0.0350(5) Uani 1 1 d . .
C1 C 0.38938(19) 0.45895(16) 0.12881(13) 0.0305(5) Uani 1 1 d . .
H1A H 0.4236 0.4659 0.0745 0.037 Uiso 1 1 calc R U
H1B H 0.4409 0.4279 0.1544 0.037 Uiso 1 1 calc R U
C2 C 0.34201(19) 0.54747(16) 0.15667(13) 0.0285(5) Uani 1 1 d . .
C3 C 0.28283(18) 0.65314(15) 0.22882(13) 0.0276(5) Uani 1 1 d . .
C4 C 0.24973(19) 0.70671(16) 0.28868(13) 0.0306(5) Uani 1 1 d . .
H4 H 0.2579 0.6840 0.3367 0.037 Uiso 1 1 calc R U
C5 C 0.2048(2) 0.79371(17) 0.27401(14) 0.0344(5) Uani 1 1 d . .
H5 H 0.1821 0.8304 0.3129 0.041 Uiso 1 1 calc R U
C6 C 0.1923(2) 0.82844(17) 0.20154(15) 0.0371(6) Uani 1 1 d . .
H6 H 0.1619 0.8878 0.1937 0.045 Uiso 1 1 calc R U
C7 C 0.2239(2) 0.77714(17) 0.14150(14) 0.0337(5) Uani 1 1 d . .
H7 H 0.2152 0.8003 0.0937 0.040 Uiso 1 1 calc R U
C8 C 0.26938(18) 0.68902(16) 0.15660(13) 0.0280(5) Uani 1 1 d . .
C9 C 0.25980(18) 0.38797(15) 0.22383(12) 0.0277(5) Uani 1 1 d . .
H9A H 0.2059 0.3600 0.2269 0.033 Uiso 1 1 calc R U
H9B H 0.2272 0.4437 0.2451 0.033 Uiso 1 1 calc R U
C10 C 0.32472(18) 0.33142(15) 0.27274(12) 0.0277(5) Uani 1 1 d . .
C11 C 0.42480(19) 0.28558(17) 0.34646(13) 0.0318(5) Uani 1 1 d . .
C12 C 0.4869(2) 0.27792(19) 0.39299(14) 0.0397(6) Uani 1 1 d . .
H12 H 0.5061 0.3262 0.4002 0.048 Uiso 1 1 calc R U
C13 C 0.5189(2) 0.1953(2) 0.42822(15) 0.0485(7) Uani 1 1 d . .
H13 H 0.5599 0.1880 0.4603 0.058 Uiso 1 1 calc R U
C14 C 0.4909(3) 0.1224(2) 0.41654(16) 0.0532(8) Uani 1 1 d . .
H14 H 0.5140 0.0679 0.4412 0.064 Uiso 1 1 calc R U
C15 C 0.4302(2) 0.12861(19) 0.36966(15) 0.0463(7) Uani 1 1 d . .
H15 H 0.4122 0.0801 0.3616 0.056 Uiso 1 1 calc R U
C16 C 0.3977(2) 0.21242(17) 0.33518(13) 0.0346(6) Uani 1 1 d . .
C18 C 0.38694(19) 0.33305(15) 0.02359(13) 0.0276(5) Uani 1 1 d . .
C19 C 0.36294(18) 0.36300(15) -0.08916(12) 0.0263(5) Uani 1 1 d . .
C20 C 0.3263(2) 0.39429(17) -0.15270(13) 0.0319(5) Uani 1 1 d . .
H20 H 0.2639 0.4351 -0.1489 0.038 Uiso 1 1 calc R U
C21 C 0.3865(2) 0.36222(17) -0.22166(13) 0.0337(5) Uani 1 1 d . .
H21 H 0.3644 0.3825 -0.2652 0.040 Uiso 1 1 calc R U
C22 C 0.4792(2) 0.30030(17) -0.22730(13) 0.0336(5) Uani 1 1 d . .
H22 H 0.5171 0.2800 -0.2745 0.040 Uiso 1 1 calc R U
C23 C 0.51652(19) 0.26804(15) -0.16522(13) 0.0297(5) Uani 1 1 d . .
H23 H 0.5785 0.2266 -0.1693 0.036 Uiso 1 1 calc R U
C24 C 0.45642(18) 0.30088(14) -0.09595(12) 0.0259(5) Uani 1 1 d . .
C25 C 0.01824(19) 0.54982(16) 0.19122(12) 0.0297(5) Uani 1 1 d . .
H25A H -0.0121 0.4997 0.2089 0.036 Uiso 1 1 calc R U
H25B H 0.0896 0.5307 0.1910 0.036 Uiso 1 1 calc R U
C26 C 0.01151(18) 0.58442(15) 0.11171(12) 0.0264(5) Uani 1 1 d . .
C27 C 0.03697(19) 0.60228(15) -0.01139(13) 0.0276(5) Uani 1 1 d . .
C28 C 0.0730(2) 0.59913(16) -0.09049(13) 0.0330(5) Uani 1 1 d . .
H28 H 0.1361 0.5631 -0.1131 0.040 Uiso 1 1 calc R U
C29 C 0.0115(2) 0.65138(17) -0.13375(13) 0.0358(6) Uani 1 1 d . .
H29 H 0.0332 0.6498 -0.1865 0.043 Uiso 1 1 calc R U
C30 C -0.0831(2) 0.70689(17) -0.10028(14) 0.0363(6) Uani 1 1 d . .
H30 H -0.1228 0.7409 -0.1313 0.044 Uiso 1 1 calc R U
C31 C -0.11864(19) 0.71217(17) -0.02195(14) 0.0329(5) Uani 1 1 d . .
H31 H -0.1807 0.7496 0.0005 0.040 Uiso 1 1 calc R U
C32 C -0.05645(19) 0.65836(15) 0.02130(13) 0.0282(5) Uani 1 1 d . .
C33 C 0.02802(18) 0.68021(15) 0.23428(12) 0.0282(5) Uani 1 1 d . .
H33A H 0.0577 0.6956 0.1803 0.034 Uiso 1 1 calc R U
H33B H 0.0838 0.6516 0.2565 0.034 Uiso 1 1 calc R U
C34 C -0.03156(19) 0.76219(16) 0.27174(13) 0.0281(5) Uani 1 1 d . .
C35 C -0.1102(2) 0.85641(16) 0.35464(14) 0.0315(5) Uani 1 1 d . .
C36 C -0.1560(2) 0.90159(18) 0.42002(15) 0.0418(6) Uani 1 1 d . .
H36 H -0.1471 0.8755 0.4672 0.050 Uiso 1 1 calc R U
C37 C -0.2144(3) 0.98569(19) 0.41237(17) 0.0486(7) Uani 1 1 d . .
H37 H -0.2460 1.0166 0.4552 0.058 Uiso 1 1 calc R U
C38 C -0.2274(2) 1.02564(19) 0.34162(18) 0.0480(7) Uani 1 1 d . .
H38 H -0.2671 1.0828 0.3386 0.058 Uiso 1 1 calc R U
C39 C -0.1835(2) 0.98321(18) 0.27644(16) 0.0418(6) Uani 1 1 d . .
H39 H -0.1922 1.0102 0.2294 0.050 Uiso 1 1 calc R U
C40 C -0.12488(19) 0.89740(17) 0.28428(14) 0.0324(5) Uani 1 1 d . .
C41 C -0.07658(18) 0.58336(15) 0.32288(12) 0.0261(5) Uani 1 1 d . .
H41A H -0.1216 0.5472 0.3236 0.031 Uiso 1 1 calc R U
H41B H -0.1181 0.6322 0.3522 0.031 Uiso 1 1 calc R U
C42 C 0.00094(17) 0.53003(15) 0.36288(12) 0.0251(4) Uani 1 1 d . .
C43 C 0.11220(18) 0.49159(15) 0.42737(12) 0.0257(5) Uani 1 1 d . .
C44 C 0.17905(19) 0.48871(17) 0.46970(12) 0.0299(5) Uani 1 1 d . .
H44 H 0.1898 0.5397 0.4798 0.036 Uiso 1 1 calc R U
C45 C 0.22855(19) 0.40658(17) 0.49585(13) 0.0316(5) Uani 1 1 d . .
H45 H 0.2737 0.4025 0.5240 0.038 Uiso 1 1 calc R U
C46 C 0.21237(19) 0.32932(16) 0.48098(12) 0.0316(5) Uani 1 1 d . .
H46 H 0.2465 0.2754 0.5000 0.038 Uiso 1 1 calc R U
C47 C 0.14695(19) 0.33130(16) 0.43881(13) 0.0306(5) Uani 1 1 d . .
H47 H 0.1363 0.2802 0.4287 0.037 Uiso 1 1 calc R U
C48 C 0.09776(18) 0.41442(15) 0.41220(12) 0.0263(5) Uani 1 1 d . .
C49 C -0.2638(2) 0.7713(2) 0.24237(17) 0.0434(6) Uani 1 1 d . .
H49 H -0.2374 0.7221 0.2718 0.052 Uiso 1 1 calc R U
C50 C -0.3857(3) 0.9108(2) 0.2379(2) 0.0633(9) Uani 1 1 d . .
H50A H -0.3529 0.9103 0.1840 0.095 Uiso 1 1 calc R U
H50B H -0.3798 0.9618 0.2551 0.095 Uiso 1 1 calc R U
H50C H -0.4569 0.9121 0.2481 0.095 Uiso 1 1 calc R U
C51 C -0.3740(3) 0.8272(3) 0.36172(19) 0.0672(10) Uani 1 1 d . .
H51A H -0.3409 0.7712 0.3824 0.101 Uiso 1 1 calc R U
H51B H -0.4468 0.8333 0.3781 0.101 Uiso 1 1 calc R U
H51C H -0.3583 0.8731 0.3795 0.101 Uiso 1 1 calc R U
C52 C 0.3077(2) 0.08156(19) 0.19174(16) 0.0427(6) Uani 1 1 d . .
H52 H 0.3103 0.0424 0.2352 0.051 Uiso 1 1 calc R U
C53 C 0.3560(3) 0.1069(2) 0.05477(17) 0.0510(7) Uani 1 1 d . .
H53A H 0.3092 0.1629 0.0647 0.077 Uiso 1 1 calc R U
H53B H 0.3396 0.0815 0.0185 0.077 Uiso 1 1 calc R U
H53C H 0.4248 0.1144 0.0343 0.077 Uiso 1 1 calc R U
C54 C 0.3993(3) -0.04289(19) 0.12052(18) 0.0506(7) Uani 1 1 d . .
H54A H 0.4716 -0.0484 0.0977 0.076 Uiso 1 1 calc R U
H54B H 0.3730 -0.0675 0.0897 0.076 Uiso 1 1 calc R U
H54C H 0.3877 -0.0737 0.1708 0.076 Uiso 1 1 calc R U
C55 C 0.6893(2) 0.32003(19) 0.08404(15) 0.0426(6) Uani 1 1 d . .
H55 H 0.7191 0.2659 0.0646 0.051 Uiso 1 1 calc R U
C56 C 0.7066(3) 0.2453(2) 0.20678(16) 0.0565(9) Uani 1 1 d . .
H56A H 0.7343 0.1953 0.1778 0.085 Uiso 1 1 calc R U
H56B H 0.6480 0.2360 0.2482 0.085 Uiso 1 1 calc R U
H56C H 0.7577 0.2531 0.2269 0.085 Uiso 1 1 calc R U
C57 C 0.6318(2) 0.40450(19) 0.19252(15) 0.0412(6) Uani 1 1 d . .
H57A H 0.6176 0.4517 0.1544 0.062 Uiso 1 1 calc R U
H57B H 0.6793 0.4155 0.2146 0.062 Uiso 1 1 calc R U
H57C H 0.5694 0.4003 0.2317 0.062 Uiso 1 1 calc R U
N1 N 0.31452(15) 0.40558(13) 0.14201(10) 0.0271(4) Uani 1 1 d . .
N2 N 0.32859(16) 0.56480(13) 0.22691(10) 0.0286(4) Uani 1 1 d . .
N3 N 0.30799(16) 0.61927(13) 0.11225(11) 0.0292(4) Uani 1 1 d . .
H3 H 0.3100 0.6212 0.0652 0.035 Uiso 1 1 calc R U
N4 N 0.37768(15) 0.35996(13) 0.30663(10) 0.0287(4) Uani 1 1 d . .
N5 N 0.33475(17) 0.24420(13) 0.28764(11) 0.0326(4) Uani 1 1 d . .
H5A H 0.3069 0.2135 0.2706 0.039 Uiso 1 1 calc R U
N6 N 0.32102(15) 0.38248(12) -0.01284(10) 0.0268(4) Uani 1 1 d . .
N7 N 0.46883(15) 0.28397(13) -0.02316(11) 0.0276(4) Uani 1 1 d . .
H7A H 0.5200 0.2483 -0.0102 0.033 Uiso 1 1 calc R U
N8 N -0.03599(15) 0.61870(13) 0.24314(10) 0.0255(4) Uani 1 1 d . .
N9 N 0.07920(15) 0.55622(12) 0.04741(10) 0.0272(4) Uani 1 1 d . .
N10 N -0.07025(15) 0.64569(13) 0.09907(10) 0.0276(4) Uani 1 1 d . .
H10 H -0.1217 0.6721 0.1333 0.033 Uiso 1 1 calc R U
N11 N -0.05071(16) 0.77154(13) 0.34515(11) 0.0296(4) Uani 1 1 d . .
N12 N -0.07352(16) 0.83542(13) 0.23339(11) 0.0307(4) Uani 1 1 d . .
H12A H -0.0690 0.8423 0.1855 0.037 Uiso 1 1 calc R U
N13 N 0.05026(15) 0.56368(12) 0.39613(10) 0.0258(4) Uani 1 1 d . .
N14 N 0.02744(15) 0.44118(12) 0.37043(10) 0.0260(4) Uani 1 1 d . .
H14A H 0.0046 0.4074 0.3524 0.031 Uiso 1 1 calc R U
N15 N -0.33732(17) 0.83316(16) 0.27774(13) 0.0416(5) Uani 1 1 d . .
N16 N 0.34752(18) 0.04914(14) 0.12564(13) 0.0378(5) Uani 1 1 d . .
N17 N 0.67598(18) 0.32311(15) 0.15752(12) 0.0374(5) Uani 1 1 d . .
F1 F 0.35921(19) 0.90966(18) 0.30898(12) 0.0889(8) Uani 1 1 d . .
F2 F 0.3610(2) 0.9229(2) 0.42725(17) 0.1060(10) Uani 1 1 d . .
F3 F 0.21850(14) 0.90470(13) 0.40838(11) 0.0580(5) Uani 1 1 d . .
F4 F 0.36159(18) 0.79651(14) 0.39540(13) 0.0801(7) Uani 1 1 d . .
F9 F 0.31074(17) 0.48761(17) 0.62133(12) 0.0791(7) Uani 1 1 d . .
F10 F 0.20580(14) 0.53600(13) 0.73186(9) 0.0511(4) Uani 1 1 d . .
F11 F 0.30217(18) 0.62318(16) 0.64752(12) 0.0734(7) Uani 1 1 d . .
F12 F 0.17007(17) 0.59469(13) 0.62067(13) 0.0668(6) Uani 1 1 d . .
Cu1 Cu 0.20126(3) 0.46737(2) 0.02820(2) 0.02858(9) Uani 1 1 d . .
Cu2 Cu 0.37444(3) 0.48285(2) 0.31085(2) 0.03130(9) Uani 1 1 d . .
Cu3 Cu 0.02354(3) 0.68809(2) 0.41394(2) 0.03129(9) Uani 1 1 d . .
O1 O -0.22645(15) 0.77424(13) 0.17026(11) 0.0437(5) Uani 1 1 d . .
O2 O 0.26696(16) 0.15952(13) 0.20162(11) 0.0445(5) Uani 1 1 d . .
O3 O 0.66497(18) 0.38414(14) 0.03953(10) 0.0489(5) Uani 1 1 d . .
B1 B 0.3248(3) 0.8868(2) 0.38454(17) 0.0410(7) Uani 1 1 d . .
B3 B 0.2475(3) 0.5616(3) 0.65568(18) 0.0450(8) Uani 1 1 d . .
C61 C 0.9231(2) 0.90021(19) 0.04315(15) 0.0410(6) Uani 1 1 d . .
H61 H 0.8567 0.9256 0.0708 0.049 Uiso 1 1 calc R U
C62 C 1.0485(3) 0.8737(3) -0.07813(17) 0.0613(9) Uani 1 1 d . .
H62A H 1.0763 0.9167 -0.1161 0.092 Uiso 1 1 calc R U
H62B H 1.0432 0.8280 -0.1029 0.092 Uiso 1 1 calc R U
H62C H 1.0929 0.8491 -0.0460 0.092 Uiso 1 1 calc R U
C63 C 0.8767(3) 0.9725(3) -0.0708(2) 0.0757(12) Uani 1 1 d . .
H63A H 0.8142 0.9967 -0.0337 0.114 Uiso 1 1 calc R U
H63B H 0.8623 0.9399 -0.1031 0.114 Uiso 1 1 calc R U
H63C H 0.9062 1.0192 -0.1014 0.114 Uiso 1 1 calc R U
N19 N 0.94794(19) 0.91486(16) -0.03202(12) 0.0415(5) Uani 1 1 d . .
O5 O 0.98244(17) 0.85498(16) 0.07894(11) 0.0524(5) Uani 1 1 d . .
F5 F 0.6163(2) 0.02829(15) 0.06856(14) 0.0795(7) Uani 1 1 d . .
F6 F 0.72068(15) 0.08391(13) 0.10412(12) 0.0620(5) Uani 1 1 d . .
F7 F 0.54983(18) 0.13470(18) 0.14760(13) 0.0879(8) Uani 1 1 d . .
F8 F 0.63014(15) 0.16653(13) 0.02495(11) 0.0619(5) Uani 1 1 d . .
B2 B 0.6282(3) 0.1026(2) 0.08773(18) 0.0396(7) Uani 1 1 d . .
C58 C 0.0424(3) 0.2042(2) 0.29840(17) 0.0523(8) Uani 1 1 d . .
H58 H 0.0146 0.2119 0.2579 0.063 Uiso 1 1 calc R U
C59 C 0.0503(3) 0.0480(2) 0.3056(2) 0.0655(10) Uani 1 1 d . .
H59A H 0.0166 0.0669 0.2661 0.098 Uiso 1 1 calc R U
H59B H 0.0098 0.0169 0.3478 0.098 Uiso 1 1 calc R U
H59C H 0.1164 0.0101 0.2860 0.098 Uiso 1 1 calc R U
C60 C 0.1109(4) 0.1055(3) 0.3931(3) 0.0852(14) Uani 1 1 d . .
H60A H 0.1839 0.0869 0.3724 0.128 Uiso 1 1 calc R U
H60B H 0.0862 0.0601 0.4297 0.128 Uiso 1 1 calc R U
H60C H 0.0943 0.1579 0.4178 0.128 Uiso 1 1 calc R U
N18 N 0.0625(2) 0.12339(17) 0.33109(14) 0.0499(6) Uani 1 1 d . .
O4 O 0.05530(18) 0.27019(13) 0.31417(12) 0.0513(5) Uani 1 1 d . .

loop_
_atom_site_aniso_label
_atom_site_aniso_U_11
_atom_site_aniso_U_22
_atom_site_aniso_U_33
_atom_site_aniso_U_23
_atom_site_aniso_U_13
_atom_site_aniso_U_12
C17 0.0427(14) 0.0248(11) 0.0234(11) -0.0026(9) -0.0111(10) -0.0017(10)
C65 0.0395(14) 0.0376(13) 0.0272(12) 0.0012(10) -0.0115(11) -0.0080(11)
C67 0.0417(14) 0.0365(13) 0.0227(11) -0.0030(10) -0.0069(10) -0.0109(11)
C68 0.0510(17) 0.0578(18) 0.0322(13) -0.0053(12) -0.0131(12) -0.0243(14)
C66 0.0557(18) 0.0455(16) 0.0384(14) -0.0073(12) -0.0208(13) -0.0140(13)
N20 0.0427(12) 0.0385(12) 0.0253(10) 0.0003(8) -0.0151(9) -0.0105(10)
N21 0.0473(13) 0.0338(11) 0.0261(10) -0.0037(8) -0.0114(9) -0.0118(10)
C1 0.0364(13) 0.0330(12) 0.0203(10) -0.0041(9) -0.0071(9) -0.0058(10)
C2 0.0326(12) 0.0319(12) 0.0218(10) 0.0005(9) -0.0075(9) -0.0112(10)
C3 0.0301(12) 0.0288(11) 0.0244(10) 0.0003(9) -0.0081(9) -0.0094(9)
C4 0.0323(13) 0.0345(13) 0.0250(11) -0.0044(9) -0.0067(10) -0.0090(10)
C5 0.0352(13) 0.0354(13) 0.0318(12) -0.0076(10) -0.0063(10) -0.0081(10)
C6 0.0427(15) 0.0290(13) 0.0390(13) -0.0009(10) -0.0129(11) -0.0077(11)
C7 0.0403(14) 0.0334(13) 0.0290(12) 0.0045(10) -0.0137(10) -0.0117(11)
C8 0.0304(12) 0.0312(12) 0.0232(10) -0.0007(9) -0.0070(9) -0.0105(10)
C9 0.0308(12) 0.0292(12) 0.0222(11) -0.0034(9) -0.0080(9) -0.0046(9)
C10 0.0315(12) 0.0287(11) 0.0174(10) -0.0024(8) -0.0043(9) -0.0015(9)
C11 0.0322(13) 0.0356(13) 0.0188(10) -0.0019(9) -0.0044(9) 0.0018(10)
C12 0.0389(14) 0.0471(16) 0.0254(12) -0.0055(11) -0.0079(11) 0.0014(12)
C13 0.0470(17) 0.0562(18) 0.0300(13) 0.0005(12) -0.0139(12) 0.0072(14)
C14 0.062(2) 0.0430(16) 0.0349(14) 0.0073(12) -0.0133(14) 0.0103(14)
C15 0.0591(19) 0.0336(14) 0.0330(13) 0.0010(11) -0.0083(13) 0.0015(13)
C16 0.0404(14) 0.0338(13) 0.0212(11) -0.0031(9) -0.0056(10) 0.0009(11)
C18 0.0347(13) 0.0233(11) 0.0234(11) -0.0042(8) -0.0067(9) -0.0054(9)
C19 0.0304(12) 0.0260(11) 0.0205(10) -0.0064(8) -0.0038(9) -0.0051(9)
C20 0.0359(13) 0.0333(12) 0.0263(11) -0.0076(9) -0.0092(10) -0.0047(10)
C21 0.0441(15) 0.0345(13) 0.0227(11) -0.0037(9) -0.0097(10) -0.0090(11)
C22 0.0381(14) 0.0352(13) 0.0241(11) -0.0088(9) 0.0002(10) -0.0101(11)
C23 0.0325(13) 0.0257(11) 0.0267(11) -0.0061(9) -0.0009(10) -0.0070(9)
C24 0.0314(12) 0.0214(10) 0.0243(10) -0.0019(8) -0.0065(9) -0.0074(9)
C25 0.0353(13) 0.0291(12) 0.0224(11) -0.0044(9) -0.0103(10) -0.0007(10)
C26 0.0313(12) 0.0248(11) 0.0221(10) -0.0058(8) -0.0076(9) -0.0031(9)
C27 0.0331(12) 0.0247(11) 0.0239(11) -0.0022(8) -0.0093(9) -0.0040(9)
C28 0.0407(14) 0.0279(12) 0.0247(11) -0.0043(9) -0.0055(10) -0.0028(10)
C29 0.0494(16) 0.0351(13) 0.0213(11) -0.0017(9) -0.0097(11) -0.0088(11)
C30 0.0461(15) 0.0375(14) 0.0267(12) 0.0012(10) -0.0159(11) -0.0086(11)
C31 0.0320(13) 0.0362(13) 0.0287(12) -0.0026(10) -0.0116(10) -0.0022(10)
C32 0.0343(13) 0.0281(11) 0.0216(10) -0.0033(9) -0.0073(9) -0.0067(10)
C33 0.0308(12) 0.0312(12) 0.0205(10) -0.0006(9) -0.0059(9) -0.0068(9)
C34 0.0340(12) 0.0288(12) 0.0226(10) -0.0001(9) -0.0085(9) -0.0103(10)
C35 0.0389(14) 0.0250(11) 0.0301(12) -0.0005(9) -0.0113(10) -0.0064(10)
C36 0.0580(18) 0.0344(14) 0.0327(13) -0.0052(11) -0.0147(12) -0.0077(12)
C37 0.061(2) 0.0361(15) 0.0432(15) -0.0129(12) -0.0070(14) -0.0072(13)
C38 0.0511(17) 0.0300(14) 0.0545(17) -0.0028(12) -0.0125(14) -0.0005(12)
C39 0.0485(16) 0.0320(13) 0.0414(14) 0.0053(11) -0.0152(13) -0.0074(12)
C40 0.0344(13) 0.0308(12) 0.0304(12) -0.0018(9) -0.0084(10) -0.0071(10)
C41 0.0286(12) 0.0277(11) 0.0207(10) -0.0008(8) -0.0069(9) -0.0060(9)
C42 0.0275(11) 0.0295(11) 0.0162(9) -0.0028(8) -0.0030(8) -0.0068(9)
C43 0.0280(11) 0.0276(11) 0.0176(10) -0.0011(8) -0.0040(9) -0.0041(9)
C44 0.0330(13) 0.0348(12) 0.0214(10) -0.0043(9) -0.0055(9) -0.0088(10)
C45 0.0291(12) 0.0423(14) 0.0204(10) -0.0021(9) -0.0064(9) -0.0053(10)
C46 0.0341(13) 0.0313(12) 0.0210(10) 0.0016(9) -0.0048(9) -0.0011(10)
C47 0.0373(13) 0.0295(12) 0.0215(10) -0.0014(9) -0.0057(10) -0.0061(10)
C48 0.0292(12) 0.0283(11) 0.0177(10) -0.0025(8) -0.0034(9) -0.0050(9)
C49 0.0334(14) 0.0480(16) 0.0463(16) -0.0072(12) -0.0108(12) -0.0049(12)
C50 0.058(2) 0.052(2) 0.067(2) -0.0018(16) -0.0162(17) 0.0044(16)
C51 0.053(2) 0.097(3) 0.0414(17) -0.0135(18) -0.0032(15) -0.0086(19)
C52 0.0529(17) 0.0382(15) 0.0402(14) -0.0011(11) -0.0175(13) -0.0128(13)
C53 0.068(2) 0.0382(15) 0.0412(15) -0.0031(12) -0.0107(14) -0.0103(14)
C54 0.067(2) 0.0373(15) 0.0464(16) -0.0081(12) -0.0151(15) -0.0091(14)
C55 0.0541(17) 0.0431(15) 0.0287(13) -0.0057(11) -0.0105(12) -0.0085(13)
C56 0.071(2) 0.0554(19) 0.0314(14) 0.0008(13) -0.0161(14) 0.0019(16)
C57 0.0504(17) 0.0490(16) 0.0286(12) -0.0061(11) -0.0129(12) -0.0155(13)
N1 0.0351(11) 0.0268(10) 0.0176(8) -0.0035(7) -0.0074(8) -0.0041(8)
N2 0.0342(11) 0.0310(10) 0.0217(9) -0.0024(7) -0.0082(8) -0.0094(8)
N3 0.0373(11) 0.0315(10) 0.0202(9) 0.0002(7) -0.0092(8) -0.0109(8)
N4 0.0329(11) 0.0292(10) 0.0196(9) -0.0014(7) -0.0073(8) -0.0016(8)
N5 0.0423(12) 0.0299(10) 0.0233(9) -0.0035(8) -0.0083(9) -0.0059(9)
N6 0.0333(10) 0.0245(9) 0.0209(9) -0.0056(7) -0.0077(8) -0.0024(8)
N7 0.0289(10) 0.0252(9) 0.0251(9) -0.0038(7) -0.0065(8) -0.0013(8)
N8 0.0278(10) 0.0284(10) 0.0182(8) -0.0038(7) -0.0047(7) -0.0047(8)
N9 0.0334(11) 0.0248(9) 0.0217(9) -0.0033(7) -0.0091(8) -0.0024(8)
N10 0.0278(10) 0.0323(10) 0.0188(9) -0.0058(7) -0.0051(8) -0.0006(8)
N11 0.0375(11) 0.0281(10) 0.0242(9) -0.0015(7) -0.0108(8) -0.0077(8)
N12 0.0385(11) 0.0293(10) 0.0240(9) 0.0030(8) -0.0108(8) -0.0089(9)
N13 0.0325(10) 0.0254(9) 0.0187(8) -0.0028(7) -0.0064(8) -0.0064(8)
N14 0.0342(10) 0.0260(9) 0.0189(8) -0.0020(7) -0.0095(8) -0.0069(8)
N15 0.0318(12) 0.0483(14) 0.0397(12) -0.0129(10) -0.0049(10) -0.0028(10)
N16 0.0436(13) 0.0306(11) 0.0389(12) -0.0032(9) -0.0122(10) -0.0082(9)
N17 0.0465(13) 0.0392(12) 0.0265(10) -0.0027(9) -0.0127(9) -0.0078(10)
F1 0.0864(17) 0.110(2) 0.0457(11) 0.0245(12) -0.0085(11) -0.0176(14)
F2 0.0731(16) 0.149(3) 0.113(2) -0.084(2) -0.0173(15) -0.0189(16)
F3 0.0462(10) 0.0574(11) 0.0604(11) -0.0036(9) -0.0147(9) 0.0014(8)
F4 0.0772(15) 0.0492(12) 0.0747(14) 0.0057(10) 0.0027(11) 0.0103(10)
F9 0.0634(13) 0.110(2) 0.0589(12) -0.0369(13) -0.0084(10) -0.0049(13)
F10 0.0532(10) 0.0678(12) 0.0346(8) -0.0047(8) -0.0101(7) -0.0213(9)
F11 0.0889(16) 0.1012(17) 0.0607(12) 0.0209(11) -0.0435(11) -0.0632(14)
F12 0.0793(14) 0.0605(12) 0.0861(14) 0.0224(10) -0.0595(12) -0.0338(11)
Cu1 0.03130(19) 0.02680(18) 0.02290(16) -0.00643(13) -0.00582(14) 0.00075(14)
Cu2 0.0382(2) 0.03332(19) 0.02290(17) -0.00303(13) -0.01135(15) -0.00626(15)
Cu3 0.0436(2) 0.02795(18) 0.02405(17) -0.00334(13) -0.01363(15) -0.00617(15)
O1 0.0368(10) 0.0468(11) 0.0411(10) -0.0141(9) -0.0032(8) -0.0032(8)
O2 0.0514(12) 0.0361(10) 0.0416(10) -0.0068(8) -0.0113(9) -0.0039(9)
O3 0.0687(14) 0.0507(12) 0.0260(9) -0.0027(8) -0.0162(9) -0.0098(10)
B1 0.0452(18) 0.0428(17) 0.0312(14) -0.0039(12) -0.0102(13) -0.0050(14)
B3 0.0490(19) 0.060(2) 0.0359(16) 0.0029(14) -0.0199(14) -0.0245(16)
C61 0.0425(15) 0.0450(15) 0.0304(13) -0.0030(11) -0.0069(12) -0.0074(12)
C62 0.054(2) 0.092(3) 0.0337(15) -0.0025(16) -0.0048(14) -0.0217(18)
C63 0.083(3) 0.088(3) 0.057(2) 0.014(2) -0.043(2) -0.010(2)
N19 0.0511(14) 0.0461(13) 0.0284(11) 0.0040(9) -0.0139(10) -0.0151(11)
O5 0.0533(13) 0.0687(14) 0.0282(9) 0.0075(9) -0.0132(9) -0.0097(11)
F5 0.121(2) 0.0574(13) 0.0830(15) -0.0020(11) -0.0524(15) -0.0328(13)
F6 0.0545(11) 0.0586(12) 0.0776(13) 0.0017(10) -0.0388(10) -0.0033(9)
F7 0.0676(15) 0.1048(19) 0.0574(12) -0.0125(12) 0.0033(11) 0.0111(13)
F8 0.0529(11) 0.0636(12) 0.0619(11) 0.0242(9) -0.0250(9) -0.0120(9)
B2 0.0395(17) 0.0403(16) 0.0382(15) -0.0030(12) -0.0150(13) -0.0045(13)
C58 0.0560(19) 0.0563(19) 0.0355(14) -0.0024(13) -0.0025(13) -0.0128(15)
C59 0.085(3) 0.055(2) 0.062(2) -0.0058(16) -0.0185(19) -0.0284(19)
C60 0.130(4) 0.052(2) 0.086(3) -0.012(2) -0.070(3) 0.007(2)
N18 0.0624(17) 0.0412(13) 0.0431(13) -0.0098(11) -0.0112(12) -0.0085(12)
O4 0.0662(14) 0.0366(11) 0.0489(12) -0.0098(9) -0.0144(10) -0.0077(10)

loop_
_atom_type_symbol
_atom_type_description
_atom_type_scat_dispersion_real
_atom_type_scat_dispersion_imag
_atom_type_scat_source
C C 0.0181 0.0091 'International Tables Vol C Tables 4.2.6.8 and 6.1.1.4'
H H 0.0000 0.0000 'International Tables Vol C Tables 4.2.6.8 and 6.1.1.4'
B B 0.0090 0.0039 'International Tables Vol C Tables 4.2.6.8 and 6.1.1.4'
N N 0.0311 0.0180 'International Tables Vol C Tables 4.2.6.8 and 6.1.1.4'
F F 0.0727 0.0534 'International Tables Vol C Tables 4.2.6.8 and 6.1.1.4'
Cu Cu -1.9646 0.5888 'International Tables Vol C Tables 4.2.6.8 and 6.1.1.4'
O O 0.0492 0.0322 'International Tables Vol C Tables 4.2.6.8 and 6.1.1.4'

loop_
_geom_angle_atom_site_label_1
_geom_angle_atom_site_label_2
_geom_angle_atom_site_label_3
_geom_angle
N1 C17 C18 111.75(19)
N1 C17 H17A 109.3
C18 C17 H17A 109.3
N1 C17 H17B 109.3
C18 C17 H17B 109.3
H17A C17 H17B 107.9
N20 C65 C66 179.6(3)
N21 C67 C68 179.8(3)
C67 C68 H68A 109.5
C67 C68 H68B 109.5
H68A C68 H68B 109.5
C67 C68 H68C 109.5
H68A C68 H68C 109.5
H68B C68 H68C 109.5
C65 C66 H66A 109.5
C65 C66 H66B 109.5
H66A C66 H66B 109.5
C65 C66 H66C 109.5
H66A C66 H66C 109.5
H66B C66 H66C 109.5
C65 N20 Cu2 175.1(2)
C67 N21 Cu3 176.2(2)
N1 C1 C2 113.3(2)
N1 C1 H1A 108.9
C2 C1 H1A 108.9
N1 C1 H1B 108.9
C2 C1 H1B 108.9
H1A C1 H1B 107.7
N2 C2 N3 112.6(2)
N2 C2 C1 124.2(2)
N3 C2 C1 123.2(2)
N2 C3 C4 130.6(2)
N2 C3 C8 109.3(2)
C4 C3 C8 120.0(2)
C5 C4 C3 117.8(2)
C5 C4 H4 121.1
C3 C4 H4 121.1
C4 C5 C6 121.4(2)
C4 C5 H5 119.3
C6 C5 H5 119.3
C7 C6 C5 122.1(2)
C7 C6 H6 119.0
C5 C6 H6 119.0
C6 C7 C8 116.3(2)
C6 C7 H7 121.8
C8 C7 H7 121.8
N3 C8 C7 132.5(2)
N3 C8 C3 105.1(2)
C7 C8 C3 122.4(2)
N1 C9 C10 115.78(19)
N1 C9 H9A 108.3
C10 C9 H9A 108.3
N1 C9 H9B 108.3
C10 C9 H9B 108.3
H9A C9 H9B 107.4
N4 C10 N5 112.0(2)
N4 C10 C9 125.3(2)
N5 C10 C9 122.7(2)
C12 C11 C16 120.9(2)
C12 C11 N4 130.0(3)
C16 C11 N4 109.0(2)
C13 C12 C11 117.1(3)
C13 C12 H12 121.5
C11 C12 H12 121.5
C12 C13 C14 121.4(3)
C12 C13 H13 119.3
C14 C13 H13 119.3
C15 C14 C13 122.3(3)
C15 C14 H14 118.8
C13 C14 H14 118.8
C14 C15 C16 115.7(3)
C14 C15 H15 122.2
C16 C15 H15 122.2
N5 C16 C15 132.1(3)
N5 C16 C11 105.3(2)
C15 C16 C11 122.6(3)
N6 C18 N7 112.3(2)
N6 C18 C17 124.9(2)
N7 C18 C17 122.3(2)
C20 C19 C24 120.3(2)
C20 C19 N6 131.0(2)
C24 C19 N6 108.7(2)
C21 C20 C19 117.4(2)
C21 C20 H20 121.3
C19 C20 H20 121.3
C20 C21 C22 121.5(2)
C20 C21 H21 119.3
C22 C21 H21 119.3
C23 C22 C21 122.1(2)
C23 C22 H22 118.9
C21 C22 H22 118.9
C22 C23 C24 116.4(2)
C22 C23 H23 121.8
C24 C23 H23 121.8
N7 C24 C23 132.4(2)
N7 C24 C19 105.32(19)
C23 C24 C19 122.3(2)
N8 C25 C26 109.92(19)
N8 C25 H25A 109.7
C26 C25 H25A 109.7
N8 C25 H25B 109.7
C26 C25 H25B 109.7
H25A C25 H25B 108.2
N9 C26 N10 112.50(19)
N9 C26 C25 125.7(2)
N10 C26 C25 121.7(2)
C32 C27 C28 120.4(2)
C32 C27 N9 108.39(19)
C28 C27 N9 131.2(2)
C29 C28 C27 117.5(2)
C29 C28 H28 121.3
C27 C28 H28 121.3
C28 C29 C30 121.7(2)
C28 C29 H29 119.1
C30 C29 H29 119.1
C31 C30 C29 121.4(2)
C31 C30 H30 119.3
C29 C30 H30 119.3
C30 C31 C32 116.4(2)
C30 C31 H31 121.8
C32 C31 H31 121.8
N10 C32 C31 131.1(2)
N10 C32 C27 106.3(2)
C31 C32 C27 122.5(2)
N8 C33 C34 112.28(19)
N8 C33 H33A 109.1
C34 C33 H33A 109.1
N8 C33 H33B 109.1
C34 C33 H33B 109.1
H33A C33 H33B 107.9
N11 C34 N12 112.3(2)
N11 C34 C33 125.3(2)
N12 C34 C33 122.5(2)
N11 C35 C36 131.0(2)
N11 C35 C40 109.2(2)
C36 C35 C40 119.8(2)
C37 C36 C35 118.0(3)
C37 C36 H36 121.0
C35 C36 H36 121.0
C36 C37 C38 121.4(3)
C36 C37 H37 119.3
C38 C37 H37 119.3
C39 C38 C37 122.1(3)
C39 C38 H38 119.0
C37 C38 H38 119.0
C38 C39 C40 116.6(3)
C38 C39 H39 121.7
C40 C39 H39 121.7
N12 C40 C39 132.6(2)
N12 C40 C35 105.2(2)
C39 C40 C35 122.2(2)
N8 C41 C42 116.57(19)
N8 C41 H41A 108.2
C42 C41 H41A 108.2
N8 C41 H41B 108.2
C42 C41 H41B 108.2
H41A C41 H41B 107.3
N13 C42 N14 111.9(2)
N13 C42 C41 124.5(2)
N14 C42 C41 123.6(2)
C48 C43 N13 109.5(2)
C48 C43 C44 120.6(2)
N13 C43 C44 129.9(2)
C45 C44 C43 117.1(2)
C45 C44 H44 121.4
C43 C44 H44 121.4
C44 C45 C46 121.7(2)
C44 C45 H45 119.2
C46 C45 H45 119.2
C47 C46 C45 121.7(2)
C47 C46 H46 119.1
C45 C46 H46 119.1
C46 C47 C48 116.3(2)
C46 C47 H47 121.9
C48 C47 H47 121.9
N14 C48 C43 105.3(2)
N14 C48 C47 132.1(2)
C43 C48 C47 122.6(2)
O1 C49 N15 123.9(3)
O1 C49 H49 118.1
N15 C49 H49 118.1
N15 C50 H50A 109.5
N15 C50 H50B 109.5
H50A C50 H50B 109.5
N15 C50 H50C 109.5
H50A C50 H50C 109.5
H50B C50 H50C 109.5
N15 C51 H51A 109.5
N15 C51 H51B 109.5
H51A C51 H51B 109.5
N15 C51 H51C 109.5
H51A C51 H51C 109.5
H51B C51 H51C 109.5
O2 C52 N16 125.8(3)
O2 C52 H52 117.1
N16 C52 H52 117.1
N16 C53 H53A 109.5
N16 C53 H53B 109.5
H53A C53 H53B 109.5
N16 C53 H53C 109.5
H53A C53 H53C 109.5
H53B C53 H53C 109.5
N16 C54 H54A 109.5
N16 C54 H54B 109.5
H54A C54 H54B 109.5
N16 C54 H54C 109.5
H54A C54 H54C 109.5
H54B C54 H54C 109.5
O3 C55 N17 124.5(3)
O3 C55 H55 117.8
N17 C55 H55 117.8
N17 C56 H56A 109.5
N17 C56 H56B 109.5
H56A C56 H56B 109.5
N17 C56 H56C 109.5
H56A C56 H56C 109.5
H56B C56 H56C 109.5
N17 C57 H57A 109.5
N17 C57 H57B 109.5
H57A C57 H57B 109.5
N17 C57 H57C 109.5
H57A C57 H57C 109.5
H57B C57 H57C 109.5
C17 N1 C1 108.72(19)
C17 N1 C9 109.86(18)
C1 N1 C9 113.74(18)
C2 N2 C3 105.70(19)
C2 N2 Cu2 127.51(17)
C3 N2 Cu2 126.63(15)
C2 N3 C8 107.30(19)
C2 N3 H3 126.4
C8 N3 H3 126.4
C10 N4 C11 105.6(2)
C10 N4 Cu2 126.56(16)
C11 N4 Cu2 127.35(17)
C10 N5 C16 108.1(2)
C10 N5 H5A 125.9
C16 N5 H5A 125.9
C18 N6 C19 105.64(19)
C18 N6 Cu1 126.77(15)
C19 N6 Cu1 127.44(16)
C18 N7 C24 108.1(2)
C18 N7 H7A 126.0
C24 N7 H7A 126.0
C33 N8 C25 110.28(18)
C33 N8 C41 114.01(17)
C25 N8 C41 112.97(18)
C26 N9 C27 105.33(19)
C26 N9 Cu1 132.45(16)
C27 N9 Cu1 121.97(15)
C26 N10 C32 107.43(19)
C26 N10 H10 126.3
C32 N10 H10 126.3
C34 N11 C35 105.3(2)
C34 N11 Cu3 123.33(17)
C35 N11 Cu3 129.71(16)
C34 N12 C40 108.0(2)
C34 N12 H12A 126.0
C40 N12 H12A 126.0
C42 N13 C43 105.40(19)
C42 N13 Cu3 127.13(16)
C43 N13 Cu3 126.64(15)
C42 N14 C48 107.91(19)
C42 N14 H14A 126.0
C48 N14 H14A 126.0
C49 N15 C50 122.8(3)
C49 N15 C51 121.0(3)
C50 N15 C51 116.2(3)
C52 N16 C54 121.1(2)
C52 N16 C53 120.5(2)
C54 N16 C53 117.7(2)
C55 N17 C57 121.6(2)
C55 N17 C56 121.8(2)
C57 N17 C56 116.6(2)
N9 Cu1 N6 167.54(8)
N20 Cu2 N4 129.97(9)
N20 Cu2 N2 116.30(9)
N4 Cu2 N2 113.60(8)
N21 Cu3 N13 124.36(9)
N21 Cu3 N11 121.43(9)
N13 Cu3 N11 113.23(8)
F1 B1 F2 113.4(3)
F1 B1 F3 110.8(3)
F2 B1 F3 111.5(3)
F1 B1 F4 106.2(3)
F2 B1 F4 106.9(3)
F3 B1 F4 107.7(3)
F11 B3 F10 111.1(3)
F11 B3 F12 110.3(3)
F10 B3 F12 109.5(3)
F11 B3 F9 110.3(3)
F10 B3 F9 107.8(3)
F12 B3 F9 107.7(3)
O5 C61 N19 123.9(3)
O5 C61 H61 118.0
N19 C61 H61 118.0
N19 C62 H62A 109.5
N19 C62 H62B 109.5
H62A C62 H62B 109.5
N19 C62 H62C 109.5
H62A C62 H62C 109.5
H62B C62 H62C 109.5
N19 C63 H63A 109.5
N19 C63 H63B 109.5
H63A C63 H63B 109.5
N19 C63 H63C 109.5
H63A C63 H63C 109.5
H63B C63 H63C 109.5
C61 N19 C63 121.5(3)
C61 N19 C62 120.4(3)
C63 N19 C62 118.1(3)
F7 B2 F5 111.4(3)
F7 B2 F6 110.9(3)
F5 B2 F6 108.8(3)
F7 B2 F8 108.3(3)
F5 B2 F8 108.7(3)
F6 B2 F8 108.6(3)
O4 C58 N18 128.6(3)
O4 C58 H58 115.7
N18 C58 H58 115.7
N18 C59 H59A 109.5
N18 C59 H59B 109.5
H59A C59 H59B 109.5
N18 C59 H59C 109.5
H59A C59 H59C 109.5
H59B C59 H59C 109.5
N18 C60 H60A 109.5
N18 C60 H60B 109.5
H60A C60 H60B 109.5
N18 C60 H60C 109.5
H60A C60 H60C 109.5
H60B C60 H60C 109.5
C58 N18 C59 124.8(3)
C58 N18 C60 118.8(3)
C59 N18 C60 116.1(3)

loop_
_geom_bond_atom_site_label_1
_geom_bond_atom_site_label_2
_geom_bond_distance
C17 N1 1.470(3)
C17 C18 1.496(3)
C17 H17A 0.9700
C17 H17B 0.9700
C65 N20 1.136(3)
C65 C66 1.464(4)
C67 N21 1.134(3)
C67 C68 1.463(4)
C68 H68A 0.9600
C68 H68B 0.9600
C68 H68C 0.9600
C66 H66A 0.9600
C66 H66B 0.9600
C66 H66C 0.9600
N20 Cu2 1.905(2)
N21 Cu3 1.918(2)
C1 N1 1.476(3)
C1 C2 1.491(3)
C1 H1A 0.9700
C1 H1B 0.9700
C2 N2 1.324(3)
C2 N3 1.352(3)
C3 N2 1.378(3)
C3 C4 1.403(3)
C3 C8 1.409(3)
C4 C5 1.373(4)
C4 H4 0.9300
C5 C6 1.405(4)
C5 H5 0.9300
C6 C7 1.384(4)
C6 H6 0.9300
C7 C8 1.392(3)
C7 H7 0.9300
C8 N3 1.384(3)
C9 N1 1.483(3)
C9 C10 1.503(3)
C9 H9A 0.9700
C9 H9B 0.9700
C10 N4 1.328(3)
C10 N5 1.345(3)
C11 C12 1.387(4)
C11 C16 1.395(4)
C11 N4 1.399(3)
C12 C13 1.384(4)
C12 H12 0.9300
C13 C14 1.401(5)
C13 H13 0.9300
C14 C15 1.381(5)
C14 H14 0.9300
C15 C16 1.394(4)
C15 H15 0.9300
C16 N5 1.386(3)
C18 N6 1.324(3)
C18 N7 1.343(3)
C19 C20 1.394(3)
C19 C24 1.399(3)
C19 N6 1.404(3)
C20 C21 1.385(3)
C20 H20 0.9300
C21 C22 1.391(4)
C21 H21 0.9300
C22 C23 1.377(4)
C22 H22 0.9300
C23 C24 1.394(3)
C23 H23 0.9300
C24 N7 1.386(3)
C25 N8 1.470(3)
C25 C26 1.502(3)
C25 H25A 0.9700
C25 H25B 0.9700
C26 N9 1.329(3)
C26 N10 1.346(3)
C27 C32 1.393(3)
C27 C28 1.396(3)
C27 N9 1.404(3)
C28 C29 1.378(4)
C28 H28 0.9300
C29 C30 1.402(4)
C29 H29 0.9300
C30 C31 1.387(3)
C30 H30 0.9300
C31 C32 1.393(3)
C31 H31 0.9300
C32 N10 1.377(3)
C33 N8 1.470(3)
C33 C34 1.497(3)
C33 H33A 0.9700
C33 H33B 0.9700
C34 N11 1.328(3)
C34 N12 1.344(3)
C35 N11 1.388(3)
C35 C36 1.400(4)
C35 C40 1.402(3)
C36 C37 1.375(4)
C36 H36 0.9300
C37 C38 1.397(4)
C37 H37 0.9300
C38 C39 1.373(4)
C38 H38 0.9300
C39 C40 1.398(4)
C39 H39 0.9300
C40 N12 1.376(3)
C41 N8 1.474(3)
C41 C42 1.501(3)
C41 H41A 0.9700
C41 H41B 0.9700
C42 N13 1.329(3)
C42 N14 1.354(3)
C43 C48 1.393(3)
C43 N13 1.396(3)
C43 C44 1.399(3)
C44 C45 1.385(3)
C44 H44 0.9300
C45 C46 1.404(4)
C45 H45 0.9300
C46 C47 1.383(4)
C46 H46 0.9300
C47 C48 1.398(3)
C47 H47 0.9300
C48 N14 1.384(3)
C49 O1 1.269(3)
C49 N15 1.308(4)
C49 H49 0.9300
C50 N15 1.439(4)
C50 H50A 0.9600
C50 H50B 0.9600
C50 H50C 0.9600
C51 N15 1.471(4)
C51 H51A 0.9600
C51 H51B 0.9600
C51 H51C 0.9600
C52 O2 1.235(3)
C52 N16 1.309(4)
C52 H52 0.9300
C53 N16 1.455(3)
C53 H53A 0.9600
C53 H53B 0.9600
C53 H53C 0.9600
C54 N16 1.451(4)
C54 H54A 0.9600
C54 H54B 0.9600
C54 H54C 0.9600
C55 O3 1.236(3)
C55 N17 1.323(3)
C55 H55 0.9300
C56 N17 1.452(4)
C56 H56A 0.9600
C56 H56B 0.9600
C56 H56C 0.9600
C57 N17 1.445(3)
C57 H57A 0.9600
C57 H57B 0.9600
C57 H57C 0.9600
N2 Cu2 1.999(2)
N3 H3 0.8600
N4 Cu2 1.964(2)
N5 H5A 0.8600
N6 Cu1 1.8849(19)
N7 H7A 0.8600
N9 Cu1 1.8826(19)
N10 H10 0.8600
N11 Cu3 1.993(2)
N12 H12A 0.8600
N13 Cu3 1.9820(19)
N14 H14A 0.8600
F1 B1 1.347(4)
F2 B1 1.347(4)
F3 B1 1.388(4)
F4 B1 1.389(4)
F9 B3 1.384(4)
F10 B3 1.381(4)
F11 B3 1.374(4)
F12 B3 1.383(4)
C61 O5 1.231(3)
C61 N19 1.318(3)
C61 H61 0.9300
C62 N19 1.447(4)
C62 H62A 0.9600
C62 H62B 0.9600
C62 H62C 0.9600
C63 N19 1.446(4)
C63 H63A 0.9600
C63 H63B 0.9600
C63 H63C 0.9600
F5 B2 1.366(4)
F6 B2 1.381(4)
F7 B2 1.351(4)
F8 B2 1.401(4)
C58 O4 1.218(4)
C58 N18 1.317(4)
C58 H58 0.9300
C59 N18 1.440(4)
C59 H59A 0.9600
C59 H59B 0.9600
C59 H59C 0.9600
C60 N18 1.468(4)
C60 H60A 0.9600
C60 H60B 0.9600
C60 H60C 0.9600

loop_
_geom_torsion_atom_site_label_1
_geom_torsion_atom_site_label_2
_geom_torsion_atom_site_label_3
_geom_torsion_atom_site_label_4
_geom_torsion
N1 C1 C2 N2 88.6(3)
N1 C1 C2 N3 -91.5(3)
N2 C3 C4 C5 -179.1(2)
C8 C3 C4 C5 -0.1(4)
C3 C4 C5 C6 -0.1(4)
C4 C5 C6 C7 0.4(4)
C5 C6 C7 C8 -0.3(4)
C6 C7 C8 N3 178.8(3)
C6 C7 C8 C3 0.1(4)
N2 C3 C8 N3 0.3(3)
C4 C3 C8 N3 -178.9(2)
N2 C3 C8 C7 179.3(2)
C4 C3 C8 C7 0.1(4)
N1 C9 C10 N4 85.7(3)
N1 C9 C10 N5 -94.9(3)
C16 C11 C12 C13 -1.0(4)
N4 C11 C12 C13 176.9(2)
C11 C12 C13 C14 0.8(4)
C12 C13 C14 C15 0.0(5)
C13 C14 C15 C16 -0.6(4)
C14 C15 C16 N5 -177.6(3)
C14 C15 C16 C11 0.4(4)
C12 C11 C16 N5 178.9(2)
N4 C11 C16 N5 0.5(3)
C12 C11 C16 C15 0.4(4)
N4 C11 C16 C15 -177.9(2)
N1 C17 C18 N6 -39.9(3)
N1 C17 C18 N7 148.8(2)
C24 C19 C20 C21 -0.7(4)
N6 C19 C20 C21 179.8(2)
C19 C20 C21 C22 0.9(4)
C20 C21 C22 C23 -0.5(4)
C21 C22 C23 C24 -0.1(4)
C22 C23 C24 N7 179.8(2)
C22 C23 C24 C19 0.2(4)
C20 C19 C24 N7 -179.4(2)
N6 C19 C24 N7 0.1(3)
C20 C19 C24 C23 0.2(4)
N6 C19 C24 C23 179.8(2)
N8 C25 C26 N9 152.7(2)
N8 C25 C26 N10 -31.5(3)
C32 C27 C28 C29 -1.8(4)
N9 C27 C28 C29 178.0(3)
C27 C28 C29 C30 1.0(4)
C28 C29 C30 C31 0.5(4)
C29 C30 C31 C32 -1.2(4)
C30 C31 C32 N10 -177.7(3)
C30 C31 C32 C27 0.4(4)
C28 C27 C32 N10 179.6(2)
N9 C27 C32 N10 -0.3(3)
C28 C27 C32 C31 1.1(4)
N9 C27 C32 C31 -178.7(2)
N8 C33 C34 N11 84.5(3)
N8 C33 C34 N12 -94.4(3)
N11 C35 C36 C37 -177.8(3)
C40 C35 C36 C37 0.0(4)
C35 C36 C37 C38 -0.6(5)
C36 C37 C38 C39 0.5(5)
C37 C38 C39 C40 0.2(5)
C38 C39 C40 N12 177.6(3)
C38 C39 C40 C35 -0.7(4)
N11 C35 C40 N12 0.2(3)
C36 C35 C40 N12 -178.1(2)
N11 C35 C40 C39 178.9(2)
C36 C35 C40 C39 0.6(4)
N8 C41 C42 N13 82.5(3)
N8 C41 C42 N14 -98.7(3)
C48 C43 C44 C45 -0.5(3)
N13 C43 C44 C45 177.8(2)
C43 C44 C45 C46 -0.3(3)
C44 C45 C46 C47 0.7(4)
C45 C46 C47 C48 -0.2(3)
N13 C43 C48 N14 0.9(2)
C44 C43 C48 N14 179.5(2)
N13 C43 C48 C47 -177.7(2)
C44 C43 C48 C47 1.0(3)
C46 C47 C48 N14 -178.7(2)
C46 C47 C48 C43 -0.6(3)
C18 C17 N1 C1 -78.5(2)
C18 C17 N1 C9 156.5(2)
C2 C1 N1 C17 176.62(18)
C2 C1 N1 C9 -60.6(3)
C10 C9 N1 C17 56.1(3)
C10 C9 N1 C1 -66.0(3)
N3 C2 N2 C3 0.2(3)
C1 C2 N2 C3 -179.9(2)
N3 C2 N2 Cu2 -175.57(16)
C1 C2 N2 Cu2 4.3(4)
C4 C3 N2 C2 178.8(3)
C8 C3 N2 C2 -0.3(3)
C4 C3 N2 Cu2 -5.4(4)
C8 C3 N2 Cu2 175.50(16)
N2 C2 N3 C8 0.0(3)
C1 C2 N3 C8 -179.9(2)
C7 C8 N3 C2 -179.1(3)
C3 C8 N3 C2 -0.2(3)
N5 C10 N4 C11 -0.3(3)
C9 C10 N4 C11 179.2(2)
N5 C10 N4 Cu2 -172.74(15)
C9 C10 N4 Cu2 6.7(3)
C12 C11 N4 C10 -178.3(2)
C16 C11 N4 C10 -0.2(3)
C12 C11 N4 Cu2 -5.9(4)
C16 C11 N4 Cu2 172.22(16)
N4 C10 N5 C16 0.6(3)
C9 C10 N5 C16 -178.9(2)
C15 C16 N5 C10 177.6(3)
C11 C16 N5 C10 -0.7(3)
N7 C18 N6 C19 0.8(3)
C17 C18 N6 C19 -171.2(2)
N7 C18 N6 Cu1 -174.97(16)
C17 C18 N6 Cu1 13.0(3)
C20 C19 N6 C18 178.9(3)
C24 C19 N6 C18 -0.6(3)
C20 C19 N6 Cu1 -5.3(4)
C24 C19 N6 Cu1 175.17(16)
N6 C18 N7 C24 -0.7(3)
C17 C18 N7 C24 171.5(2)
C23 C24 N7 C18 -179.2(3)
C19 C24 N7 C18 0.3(3)
C34 C33 N8 C25 166.74(18)
C34 C33 N8 C41 -64.9(2)
C26 C25 N8 C33 -79.0(2)
C26 C25 N8 C41 152.1(2)
C42 C41 N8 C33 -62.1(3)
C42 C41 N8 C25 64.8(3)
N10 C26 N9 C27 -0.8(3)
C25 C26 N9 C27 175.3(2)
N10 C26 N9 Cu1 -174.85(17)
C25 C26 N9 Cu1 1.2(4)
C32 C27 N9 C26 0.6(3)
C28 C27 N9 C26 -179.2(3)
C32 C27 N9 Cu1 175.47(16)
C28 C27 N9 Cu1 -4.3(4)
N9 C26 N10 C32 0.7(3)
C25 C26 N10 C32 -175.6(2)
C31 C32 N10 C26 178.1(3)
C27 C32 N10 C26 -0.2(3)
N12 C34 N11 C35 0.8(3)
C33 C34 N11 C35 -178.3(2)
N12 C34 N11 Cu3 -165.86(16)
C33 C34 N11 Cu3 15.1(3)
C36 C35 N11 C34 177.4(3)
C40 C35 N11 C34 -0.6(3)
C36 C35 N11 Cu3 -17.1(4)
C40 C35 N11 Cu3 164.88(18)
N11 C34 N12 C40 -0.7(3)
C33 C34 N12 C40 178.4(2)
C39 C40 N12 C34 -178.3(3)
C35 C40 N12 C34 0.3(3)
N14 C42 N13 C43 -0.3(2)
C41 C42 N13 C43 178.6(2)
N14 C42 N13 Cu3 -170.35(14)
C41 C42 N13 Cu3 8.5(3)
C48 C43 N13 C42 -0.4(2)
C44 C43 N13 C42 -178.9(2)
C48 C43 N13 Cu3 169.75(15)
C44 C43 N13 Cu3 -8.7(3)
N13 C42 N14 C48 0.8(2)
C41 C42 N14 C48 -178.07(19)
C43 C48 N14 C42 -1.0(2)
C47 C48 N14 C42 177.3(2)
O1 C49 N15 C50 1.8(5)
O1 C49 N15 C51 -177.3(3)
O2 C52 N16 C54 176.0(3)
O2 C52 N16 C53 6.3(5)
O3 C55 N17 C57 -1.0(5)
O3 C55 N17 C56 -179.9(3)
C26 N9 Cu1 N6 167.7(3)
C27 N9 Cu1 N6 -5.6(5)
C18 N6 Cu1 N9 177.5(3)
C19 N6 Cu1 N9 2.7(5)
O5 C61 N19 C63 -176.6(3)
O5 C61 N19 C62 3.0(5)
O4 C58 N18 C59 -176.1(3)
O4 C58 N18 C60 -2.9(6)
